data_4304162
loop_
_publ_author_name
'Mai Kotera'
'Yusuke Sekioka'
'Takayoshi Suzuki'

_publ_section_title
;
Structural Versatility of 5-Methyltetrazolato Complexes of
(\h5-Pentamethylcyclopentadienyl)iridium(III) Incorporating
2,2'-Bipyridine, N,N-Dimethyldithiocarbamate, or 2-Pyridinethiolate Ligands
;
_journal_name_full 'Inorganic Chemistry'
_journal_page_first 3498
_journal_page_last 3508
_journal_paper_doi 10.1021/ic701631k
_journal_volume 47
_journal_year 2008
_chemical_formula_moiety 'C32 H41 Ir2 N6 S2 1+, F6 P 1-'
_chemical_formula_sum 'C32 H41 F6 Ir2 N6 P S2'
_chemical_formula_weight 1103.20
_chemical_name_systematic
; 
[\m-5-Methyltetrazolato-\kN^2^:\kN^3^]bis[\m-2-pyridinethiolato-\kS:\kS]
bis[(\h^5^-pentamethylcyclopentadienyl)iridium(III)] Hexafluorophosphate 
;
_space_group_IT_number 2
_symmetry_cell_setting triclinic
_symmetry_Int_Tables_number 2
_symmetry_space_group_name_Hall '-P 1'
_symmetry_space_group_name_H-M 'P -1'
_atom_sites_solution_hydrogens geom
_atom_sites_solution_primary direct
_atom_sites_solution_secondary difmap
_audit_creation_method SHELXL-97
_cell_angle_alpha 84.212(3)
_cell_angle_beta 72.713(2)
_cell_angle_gamma 81.066(3)
_cell_formula_units_Z 2
_cell_length_a 11.1094(11)
_cell_length_b 11.9138(11)
_cell_length_c 14.9292(15)
_cell_measurement_reflns_used 10223
_cell_measurement_temperature 200(2)
_cell_measurement_theta_max 27.5
_cell_measurement_theta_min 3.1
_cell_volume 1860.7(3)
_computing_cell_refinement PROCESS-AUTO
_computing_data_collection PROCESS-AUTO
_computing_data_reduction 'CrystalStructure 3.8'
_computing_molecular_graphics 'ORTEP-3 for win'
_computing_publication_material SHELXL-97
_computing_structure_refinement SHELXL-97
_computing_structure_solution 'DIRDIF99 (PATTY)'
_diffrn_ambient_temperature 200(2)
_diffrn_detector_area_resol_mean 10.00
_diffrn_measured_fraction_theta_full 0.994
_diffrn_measured_fraction_theta_max 0.994
_diffrn_measurement_device_type 'Rigaku RAXIS-RAPID'
_diffrn_measurement_method \w
_diffrn_radiation_monochromator graphite
_diffrn_radiation_source 'fine-focus sealed tube'
_diffrn_radiation_type 'Mo K\a'
_diffrn_radiation_wavelength 0.71075
_diffrn_reflns_av_R_equivalents 0.0355
_diffrn_reflns_av_sigmaI/netI 0.0497
_diffrn_reflns_limit_h_max 14
_diffrn_reflns_limit_h_min -14
_diffrn_reflns_limit_k_max 15
_diffrn_reflns_limit_k_min -15
_diffrn_reflns_limit_l_max 19
_diffrn_reflns_limit_l_min -17
_diffrn_reflns_number 18471
_diffrn_reflns_theta_full 27.49
_diffrn_reflns_theta_max 27.49
_diffrn_reflns_theta_min 3.13
_exptl_absorpt_coefficient_mu 7.362
_exptl_absorpt_correction_T_max 0.5264
_exptl_absorpt_correction_T_min 0.4720
_exptl_absorpt_correction_type multi-scan
_exptl_absorpt_process_details
;
    Higashi, T. (1995). Program for Absorption Correction.
    Rigaku Corporation, Tokyo, Japan.
;
_exptl_crystal_colour yellow
_exptl_crystal_density_diffrn 1.969
_exptl_crystal_density_method 'not measured'
_exptl_crystal_description block
_exptl_crystal_F_000 1060
_exptl_crystal_size_max 0.12
_exptl_crystal_size_mid 0.12
_exptl_crystal_size_min 0.10
_refine_diff_density_max 4.601
_refine_diff_density_min -2.962
_refine_diff_density_rms 0.346
_refine_ls_extinction_method none
_refine_ls_goodness_of_fit_ref 1.235
_refine_ls_hydrogen_treatment constr
_refine_ls_matrix_type full
_refine_ls_number_parameters 454
_refine_ls_number_reflns 8516
_refine_ls_number_restraints 0
_refine_ls_restrained_S_all 1.235
_refine_ls_R_factor_all 0.0708
_refine_ls_R_factor_gt 0.0422
_refine_ls_shift/su_max 0.001
_refine_ls_shift/su_mean 0.000
_refine_ls_structure_factor_coef Fsqd
_refine_ls_weighting_details 'calc w=1/[\s^2^(Fo^2^)+(0.0000P)^2^+36.3671P] where P=(Fo^2^+2Fc^2^)/3'
_refine_ls_weighting_scheme calc
_refine_ls_wR_factor_gt 0.0826
_refine_ls_wR_factor_ref 0.1281
_reflns_number_gt 6359
_reflns_number_total 8516
_reflns_threshold_expression 'I > 2\s(I)'
_cod_data_source_file ic701631k-file003_7.cif
_cod_data_source_block complex9
_cod_database_code 4304162

loop_
_symmetry_equiv_pos_as_xyz
'x, y, z'
'-x, -y, -z'

loop_
_atom_site_label
_atom_site_type_symbol
_atom_site_fract_x
_atom_site_fract_y
_atom_site_fract_z
_atom_site_U_iso_or_equiv
_atom_site_adp_type
_atom_site_occupancy
_atom_site_symmetry_multiplicity
_atom_site_calc_flag
_atom_site_refinement_flags
_atom_site_disorder_assembly
_atom_site_disorder_group
Ir1 Ir 0.12154(4) 0.03040(3) 0.26583(3) 0.02753(11) Uani 1 1 d . . .
Ir2 Ir -0.12129(4) 0.25138(3) 0.26840(3) 0.02785(11) Uani 1 1 d . . .
S1 S 0.0525(3) 0.1604(2) 0.15211(19) 0.0304(5) Uani 1 1 d . . .
S2 S -0.1038(3) 0.0613(2) 0.33813(19) 0.0312(6) Uani 1 1 d . . .
P1 P 0.5566(3) 0.4107(3) 0.7389(2) 0.0434(8) Uani 1 1 d . . .
F1 F 0.5410(12) 0.5282(10) 0.7783(13) 0.145(6) Uani 1 1 d . . .
F2 F 0.5260(12) 0.4776(15) 0.6527(8) 0.167(8) Uani 1 1 d . . .
F3 F 0.4113(9) 0.4087(9) 0.7882(10) 0.109(4) Uani 1 1 d . . .
F4 F 0.7000(9) 0.4104(11) 0.6914(9) 0.128(5) Uani 1 1 d . . .
F5 F 0.5945(10) 0.3529(12) 0.8265(7) 0.126(5) Uani 1 1 d . . .
F6 F 0.5684(14) 0.2942(12) 0.7039(17) 0.212(11) Uani 1 1 d . . .
N1 N 0.1875(9) 0.2055(8) 0.3768(7) 0.036(2) Uani 1 1 d . . .
N2 N 0.1092(8) 0.1778(7) 0.3335(6) 0.0281(18) Uani 1 1 d . . .
N3 N 0.0149(8) 0.2598(7) 0.3370(6) 0.032(2) Uani 1 1 d . . .
N4 N 0.0266(9) 0.3450(7) 0.3845(6) 0.033(2) Uani 1 1 d . . .
C43 C -0.2561(13) -0.0978(11) 0.3452(12) 0.055(4) Uani 1 1 d . . .
H43 H -0.2734 -0.0973 0.4114 0.066 Uiso 1 1 calc R . .
N31 N 0.2667(10) 0.2101(9) 0.0335(7) 0.044(2) Uani 1 1 d . . .
C42 C -0.1764(10) -0.0268(9) 0.2836(10) 0.041(3) Uani 1 1 d . . .
N41 N -0.1479(12) -0.0235(9) 0.1921(9) 0.055(3) Uani 1 1 d . . .
C44 C -0.2027(14) -0.0953(11) 0.1560(13) 0.062(4) Uani 1 1 d . . .
H44 H -0.1856 -0.0941 0.0897 0.074 Uiso 1 1 calc R . .
C45 C -0.2816(15) -0.1696(12) 0.2105(15) 0.069(5) Uani 1 1 d . . .
H45 H -0.3163 -0.2202 0.1826 0.082 Uiso 1 1 calc R . .
C5 C 0.1331(10) 0.3093(10) 0.4072(8) 0.034(2) Uani 1 1 d . . .
C6 C 0.1843(14) 0.3753(11) 0.4634(10) 0.049(3) Uani 1 1 d . . .
H6A H 0.2233 0.3230 0.5050 0.059 Uiso 1 1 calc R . .
H6B H 0.1149 0.4274 0.5012 0.059 Uiso 1 1 calc R . .
H6C H 0.2484 0.4192 0.4211 0.059 Uiso 1 1 calc R . .
C46 C -0.3084(14) -0.1688(11) 0.3043(15) 0.067(5) Uani 1 1 d . . .
H46 H -0.3645 -0.2182 0.3431 0.081 Uiso 1 1 calc R . .
C32 C 0.1743(11) 0.2502(10) 0.1078(8) 0.039(3) Uani 1 1 d . . .
C33 C 0.1780(12) 0.3517(10) 0.1448(9) 0.044(3) Uani 1 1 d . . .
H33 H 0.1112 0.3799 0.1970 0.052 Uiso 1 1 calc R . .
C34 C 0.2805(16) 0.4109(12) 0.1045(10) 0.059(4) Uani 1 1 d . . .
H34 H 0.2852 0.4798 0.1296 0.071 Uiso 1 1 calc R . .
C11 C 0.2547(12) -0.0884(10) 0.1688(8) 0.043(3) Uani 1 1 d . . .
C12 C 0.1629(11) -0.1486(9) 0.2361(10) 0.042(3) Uani 1 1 d . . .
C13 C 0.1728(11) -0.1364(9) 0.3285(7) 0.035(3) Uani 1 1 d . . .
C14 C 0.2700(10) -0.0709(9) 0.3172(8) 0.033(2) Uani 1 1 d . . .
C15 C 0.3193(9) -0.0367(9) 0.2232(8) 0.031(2) Uani 1 1 d . . .
C16 C 0.2826(15) -0.0810(12) 0.0662(9) 0.060(4) Uani 1 1 d . . .
H16A H 0.3153 -0.0091 0.0408 0.073 Uiso 1 1 calc R . .
H16B H 0.2046 -0.0843 0.0491 0.073 Uiso 1 1 calc R . .
H16C H 0.3465 -0.1447 0.0400 0.073 Uiso 1 1 calc R . .
C17 C 0.0853(14) -0.2261(11) 0.2127(13) 0.068(5) Uani 1 1 d . . .
H17A H 0.0033 -0.2246 0.2612 0.081 Uiso 1 1 calc R . .
H17B H 0.1304 -0.3038 0.2097 0.081 Uiso 1 1 calc R . .
H17C H 0.0710 -0.2010 0.1516 0.081 Uiso 1 1 calc R . .
C18 C 0.0983(13) -0.1925(12) 0.4166(11) 0.062(4) Uani 1 1 d . . .
H18A H 0.0130 -0.1975 0.4122 0.074 Uiso 1 1 calc R . .
H18B H 0.0915 -0.1479 0.4700 0.074 Uiso 1 1 calc R . .
H18C H 0.1413 -0.2693 0.4257 0.074 Uiso 1 1 calc R . .
C19 C 0.3235(14) -0.0454(12) 0.3970(9) 0.052(3) Uani 1 1 d . . .
H19A H 0.2546 -0.0395 0.4560 0.063 Uiso 1 1 calc R . .
H19B H 0.3596 0.0264 0.3811 0.063 Uiso 1 1 calc R . .
H19C H 0.3898 -0.1072 0.4044 0.063 Uiso 1 1 calc R . .
C20 C 0.4309(12) 0.0297(12) 0.1806(10) 0.053(4) Uani 1 1 d . . .
H20A H 0.4282 0.0623 0.1182 0.064 Uiso 1 1 calc R . .
H20B H 0.5106 -0.0213 0.1751 0.064 Uiso 1 1 calc R . .
H20C H 0.4260 0.0911 0.2211 0.064 Uiso 1 1 calc R . .
C21 C -0.1996(11) 0.3818(10) 0.1803(9) 0.043(3) Uani 1 1 d . . .
C22 C -0.2774(11) 0.2918(9) 0.2052(8) 0.036(3) Uani 1 1 d . . .
C23 C -0.3271(9) 0.2916(11) 0.3065(10) 0.044(3) Uani 1 1 d . . .
C24 C -0.2789(11) 0.3722(10) 0.3409(9) 0.041(3) Uani 1 1 d . . .
C25 C -0.1990(11) 0.4312(9) 0.2641(11) 0.045(3) Uani 1 1 d . . .
C26 C -0.1328(16) 0.4219(17) 0.0833(10) 0.080(6) Uani 1 1 d . . .
H26A H -0.0515 0.4449 0.0824 0.096 Uiso 1 1 calc R . .
H26B H -0.1856 0.4870 0.0625 0.096 Uiso 1 1 calc R . .
H26C H -0.1172 0.3602 0.0408 0.096 Uiso 1 1 calc R . .
C27 C -0.3150(15) 0.2277(13) 0.1409(12) 0.070(5) Uani 1 1 d . . .
H27A H -0.3418 0.1559 0.1729 0.084 Uiso 1 1 calc R . .
H27B H -0.2426 0.2116 0.0853 0.084 Uiso 1 1 calc R . .
H27C H -0.3857 0.2729 0.1217 0.084 Uiso 1 1 calc R . .
C28 C -0.4202(14) 0.2147(14) 0.3631(12) 0.068(4) Uani 1 1 d . . .
H28A H -0.3895 0.1363 0.3448 0.082 Uiso 1 1 calc R . .
H28B H -0.5030 0.2388 0.3514 0.082 Uiso 1 1 calc R . .
H28C H -0.4292 0.2187 0.4300 0.082 Uiso 1 1 calc R . .
C29 C -0.3106(17) 0.4020(15) 0.4425(11) 0.077(5) Uani 1 1 d . . .
H29A H -0.2336 0.4182 0.4553 0.092 Uiso 1 1 calc R . .
H29B H -0.3436 0.3379 0.4841 0.092 Uiso 1 1 calc R . .
H29C H -0.3750 0.4693 0.4537 0.092 Uiso 1 1 calc R . .
C30 C -0.1356(15) 0.5315(11) 0.2698(13) 0.068(5) Uani 1 1 d . . .
H30A H -0.0770 0.5493 0.2083 0.082 Uiso 1 1 calc R . .
H30B H -0.0880 0.5135 0.3164 0.082 Uiso 1 1 calc R . .
H30C H -0.2002 0.5974 0.2886 0.082 Uiso 1 1 calc R . .
C36 C 0.3641(14) 0.2699(14) -0.0024(11) 0.063(4) Uani 1 1 d . . .
H36 H 0.4313 0.2400 -0.0537 0.076 Uiso 1 1 calc R . .
C35 C 0.3744(15) 0.3703(13) 0.0289(10) 0.060(4) Uani 1 1 d . . .
H35 H 0.4445 0.4105 -0.0009 0.072 Uiso 1 1 calc R . .

loop_
_atom_site_aniso_label
_atom_site_aniso_U_11
_atom_site_aniso_U_22
_atom_site_aniso_U_33
_atom_site_aniso_U_23
_atom_site_aniso_U_13
_atom_site_aniso_U_12
Ir1 0.0244(2) 0.0225(2) 0.0334(2) -0.00364(16) -0.00634(17) 0.00115(15)
Ir2 0.0260(2) 0.0223(2) 0.0356(2) -0.00606(16) -0.01030(17) 0.00185(15)
S1 0.0305(13) 0.0305(13) 0.0309(13) -0.0059(11) -0.0103(11) -0.0003(11)
S2 0.0280(13) 0.0294(13) 0.0341(14) -0.0019(11) -0.0057(11) -0.0033(10)
P1 0.0381(17) 0.0382(17) 0.0497(19) -0.0045(14) -0.0130(15) 0.0099(13)
F1 0.110(10) 0.080(8) 0.276(19) -0.077(10) -0.101(12) 0.028(7)
F2 0.108(9) 0.269(18) 0.064(7) 0.010(9) -0.014(7) 0.122(11)
F3 0.046(5) 0.077(7) 0.183(12) 0.044(7) -0.022(7) 0.002(5)
F4 0.040(5) 0.148(11) 0.140(10) 0.068(9) 0.018(6) 0.025(6)
F5 0.071(7) 0.193(13) 0.074(7) 0.053(8) -0.008(6) 0.039(8)
F6 0.137(12) 0.108(10) 0.46(3) -0.176(15) -0.187(17) 0.077(9)
N1 0.030(5) 0.041(5) 0.040(5) -0.011(4) -0.014(4) 0.001(4)
N2 0.034(5) 0.024(4) 0.025(4) -0.001(3) -0.007(4) -0.004(4)
N3 0.025(4) 0.027(4) 0.038(5) -0.014(4) 0.000(4) 0.004(4)
N4 0.041(5) 0.027(4) 0.034(5) -0.008(4) -0.012(4) -0.002(4)
C43 0.046(8) 0.035(7) 0.079(10) -0.004(7) -0.010(7) -0.007(6)
N31 0.039(6) 0.050(6) 0.039(6) 0.001(5) -0.004(5) -0.009(5)
C42 0.020(5) 0.028(6) 0.070(9) -0.004(6) -0.002(5) -0.005(4)
N41 0.062(8) 0.040(6) 0.068(8) -0.005(6) -0.029(7) -0.003(5)
C44 0.067(10) 0.041(7) 0.098(12) -0.016(8) -0.057(9) 0.003(7)
C45 0.063(10) 0.037(7) 0.130(16) -0.014(9) -0.063(11) -0.001(7)
C5 0.026(5) 0.038(6) 0.038(6) -0.008(5) -0.008(5) -0.005(5)
C6 0.067(9) 0.040(7) 0.052(8) -0.006(6) -0.028(7) -0.016(6)
C46 0.051(9) 0.031(7) 0.123(16) -0.007(8) -0.024(10) -0.016(6)
C32 0.040(6) 0.047(7) 0.040(6) -0.002(5) -0.025(5) -0.006(5)
C33 0.053(7) 0.037(6) 0.040(7) 0.011(5) -0.004(6) -0.028(6)
C34 0.089(11) 0.048(8) 0.057(9) 0.002(7) -0.035(8) -0.036(8)
C11 0.045(7) 0.043(7) 0.038(6) -0.025(5) -0.017(6) 0.027(5)
C12 0.032(6) 0.017(5) 0.064(8) 0.004(5) -0.002(6) 0.004(4)
C13 0.048(7) 0.028(5) 0.019(5) 0.008(4) -0.008(5) 0.017(5)
C14 0.031(6) 0.033(6) 0.042(6) -0.008(5) -0.017(5) -0.004(5)
C15 0.013(4) 0.031(5) 0.048(7) -0.006(5) -0.009(4) 0.004(4)
C16 0.075(10) 0.059(9) 0.038(7) -0.024(6) -0.012(7) 0.027(8)
C17 0.055(9) 0.038(7) 0.126(15) -0.030(8) -0.046(10) 0.002(6)
C18 0.045(8) 0.049(8) 0.071(10) 0.016(7) 0.002(7) 0.004(6)
C19 0.063(9) 0.055(8) 0.040(7) -0.007(6) -0.027(7) 0.017(7)
C20 0.034(7) 0.054(8) 0.069(9) 0.014(7) -0.017(6) -0.007(6)
C21 0.031(6) 0.038(6) 0.048(7) 0.029(6) -0.008(5) 0.004(5)
C22 0.040(6) 0.034(6) 0.044(7) -0.018(5) -0.025(5) 0.000(5)
C23 0.010(5) 0.048(7) 0.072(9) -0.010(6) -0.015(5) 0.012(5)
C24 0.030(6) 0.038(6) 0.053(7) -0.017(6) -0.019(6) 0.022(5)
C25 0.031(6) 0.024(5) 0.080(10) -0.012(6) -0.018(6) 0.010(5)
C26 0.063(10) 0.124(16) 0.036(8) 0.015(9) -0.005(7) 0.012(10)
C27 0.071(10) 0.075(10) 0.092(12) -0.046(9) -0.067(10) 0.020(8)
C28 0.043(8) 0.074(11) 0.077(11) 0.002(9) -0.007(8) -0.001(7)
C29 0.081(12) 0.089(12) 0.057(9) -0.035(9) -0.034(9) 0.046(10)
C30 0.073(10) 0.030(7) 0.118(14) -0.001(8) -0.057(10) 0.004(7)
C36 0.042(8) 0.067(10) 0.069(10) 0.004(8) 0.003(7) -0.013(7)
C35 0.061(9) 0.064(10) 0.053(9) 0.018(7) -0.014(7) -0.025(8)

loop_
_atom_type_symbol
_atom_type_description
_atom_type_scat_dispersion_real
_atom_type_scat_dispersion_imag
_atom_type_scat_source
C C 0.0033 0.0016 'International Tables Vol C Tables 4.2.6.8 and 6.1.1.4'
H H 0.0000 0.0000 'International Tables Vol C Tables 4.2.6.8 and 6.1.1.4'
Ir Ir -1.4442 7.9887 'International Tables Vol C Tables 4.2.6.8 and 6.1.1.4'
N N 0.0061 0.0033 'International Tables Vol C Tables 4.2.6.8 and 6.1.1.4'
S S 0.1246 0.1234 'International Tables Vol C Tables 4.2.6.8 and 6.1.1.4'
P P 0.1023 0.0942 'International Tables Vol C Tables 4.2.6.8 and 6.1.1.4'
F F 0.0171 0.0103 'International Tables Vol C Tables 4.2.6.8 and 6.1.1.4'

loop_
_geom_angle_atom_site_label_1
_geom_angle_atom_site_label_2
_geom_angle_atom_site_label_3
_geom_angle
_geom_angle_site_symmetry_1
_geom_angle_site_symmetry_3
_geom_angle_publ_flag
N2 Ir1 C15 106.2(4) . . ?
N2 Ir1 C14 97.9(4) . . ?
C15 Ir1 C14 37.6(4) . . ?
N2 Ir1 C12 159.3(4) . . ?
C15 Ir1 C12 64.5(4) . . ?
C14 Ir1 C12 63.1(4) . . ?
N2 Ir1 C13 121.0(4) . . ?
C15 Ir1 C13 64.0(4) . . ?
C14 Ir1 C13 37.3(4) . . ?
C12 Ir1 C13 38.7(5) . . ?
N2 Ir1 C11 142.7(4) . . ?
C15 Ir1 C11 39.5(4) . . ?
C14 Ir1 C11 63.8(4) . . ?
C12 Ir1 C11 38.2(5) . . ?
C13 Ir1 C11 64.6(4) . . ?
N2 Ir1 S1 83.5(2) . . ?
C15 Ir1 S1 114.7(3) . . ?
C14 Ir1 S1 151.6(3) . . ?
C12 Ir1 S1 117.1(4) . . ?
C13 Ir1 S1 155.4(3) . . ?
C11 Ir1 S1 98.1(3) . . ?
N2 Ir1 S2 80.5(2) . . ?
C15 Ir1 S2 165.4(3) . . ?
C14 Ir1 S2 129.7(3) . . ?
C12 Ir1 S2 104.8(3) . . ?
C13 Ir1 S2 101.4(3) . . ?
C11 Ir1 S2 136.6(4) . . ?
S1 Ir1 S2 78.62(9) . . ?
N3 Ir2 C24 102.4(4) . . ?
N3 Ir2 C23 133.9(4) . . ?
C24 Ir2 C23 36.9(5) . . ?
N3 Ir2 C21 129.1(4) . . ?
C24 Ir2 C21 63.6(5) . . ?
C23 Ir2 C21 63.1(5) . . ?
N3 Ir2 C22 164.2(4) . . ?
C24 Ir2 C22 64.5(4) . . ?
C23 Ir2 C22 38.9(5) . . ?
C21 Ir2 C22 38.4(4) . . ?
N3 Ir2 C25 99.3(4) . . ?
C24 Ir2 C25 38.1(5) . . ?
C23 Ir2 C25 63.0(5) . . ?
C21 Ir2 C25 38.5(5) . . ?
C22 Ir2 C25 65.0(4) . . ?
N3 Ir2 S1 84.3(2) . . ?
C24 Ir2 S1 163.1(3) . . ?
C23 Ir2 S1 141.3(4) . . ?
C21 Ir2 S1 100.0(3) . . ?
C22 Ir2 S1 105.9(3) . . ?
C25 Ir2 S1 125.9(4) . . ?
N3 Ir2 S2 79.5(3) . . ?
C24 Ir2 S2 117.3(4) . . ?
C23 Ir2 S2 99.6(3) . . ?
C21 Ir2 S2 151.3(4) . . ?
C22 Ir2 S2 113.8(3) . . ?
C25 Ir2 S2 155.0(4) . . ?
S1 Ir2 S2 78.98(9) . . ?
C32 S1 Ir2 110.7(4) . . ?
C32 S1 Ir1 105.2(4) . . ?
Ir2 S1 Ir1 92.84(9) . . ?
C42 S2 Ir1 107.8(4) . . ?
C42 S2 Ir2 109.0(4) . . ?
Ir1 S2 Ir2 92.26(9) . . ?
F6 P1 F1 177.7(12) . . ?
F6 P1 F4 88.4(9) . . ?
F1 P1 F4 93.3(8) . . ?
F6 P1 F2 96.2(11) . . ?
F1 P1 F2 85.4(9) . . ?
F4 P1 F2 90.7(7) . . ?
F6 P1 F5 88.5(10) . . ?
F1 P1 F5 90.1(9) . . ?
F4 P1 F5 86.3(6) . . ?
F2 P1 F5 174.4(10) . . ?
F6 P1 F3 90.9(8) . . ?
F1 P1 F3 87.4(7) . . ?
F4 P1 F3 178.8(6) . . ?
F2 P1 F3 90.3(7) . . ?
F5 P1 F3 92.8(6) . . ?
N2 N1 C5 103.2(9) . . ?
N3 N2 N1 110.3(8) . . ?
N3 N2 Ir1 120.9(7) . . ?
N1 N2 Ir1 128.8(7) . . ?
N2 N3 N4 110.2(9) . . ?
N2 N3 Ir2 121.2(7) . . ?
N4 N3 Ir2 128.5(7) . . ?
C5 N4 N3 103.3(9) . . ?
C46 C43 C42 115.9(15) . . ?
C46 C43 H43 122.1 . . ?
C42 C43 H43 122.1 . . ?
C36 N31 C32 117.5(12) . . ?
N41 C42 C43 125.4(13) . . ?
N41 C42 S2 119.3(9) . . ?
C43 C42 S2 115.3(11) . . ?
C42 N41 C44 116.0(13) . . ?
N41 C44 C45 123.4(16) . . ?
N41 C44 H44 118.3 . . ?
C45 C44 H44 118.3 . . ?
C46 C45 C44 118.1(14) . . ?
C46 C45 H45 121.0 . . ?
C44 C45 H45 121.0 . . ?
N4 C5 N1 113.1(10) . . ?
N4 C5 C6 123.1(11) . . ?
N1 C5 C6 123.8(10) . . ?
C5 C6 H6A 109.5 . . ?
C5 C6 H6B 109.5 . . ?
H6A C6 H6B 109.5 . . ?
C5 C6 H6C 109.5 . . ?
H6A C6 H6C 109.5 . . ?
H6B C6 H6C 109.5 . . ?
C45 C46 C43 121.4(15) . . ?
C45 C46 H46 119.3 . . ?
C43 C46 H46 119.3 . . ?
N31 C32 C33 121.3(11) . . ?
N31 C32 S1 113.4(9) . . ?
C33 C32 S1 125.4(10) . . ?
C34 C33 C32 119.0(13) . . ?
C34 C33 H33 120.5 . . ?
C32 C33 H33 120.5 . . ?
C35 C34 C33 119.7(13) . . ?
C35 C34 H34 120.1 . . ?
C33 C34 H34 120.1 . . ?
C12 C11 C15 105.7(10) . . ?
C12 C11 C16 128.1(13) . . ?
C15 C11 C16 126.3(13) . . ?
C12 C11 Ir1 70.4(6) . . ?
C15 C11 Ir1 68.7(6) . . ?
C16 C11 Ir1 126.5(8) . . ?
C11 C12 C13 108.9(11) . . ?
C11 C12 C17 124.9(13) . . ?
C13 C12 C17 125.6(12) . . ?
C11 C12 Ir1 71.4(6) . . ?
C13 C12 Ir1 70.8(6) . . ?
C17 C12 Ir1 131.3(9) . . ?
C14 C13 C12 106.8(10) . . ?
C14 C13 C18 128.1(12) . . ?
C12 C13 C18 125.0(12) . . ?
C14 C13 Ir1 71.1(6) . . ?
C12 C13 Ir1 70.5(5) . . ?
C18 C13 Ir1 127.1(8) . . ?
C13 C14 C15 110.8(10) . . ?
C13 C14 C19 125.0(11) . . ?
C15 C14 C19 124.0(10) . . ?
C13 C14 Ir1 71.6(6) . . ?
C15 C14 Ir1 70.2(6) . . ?
C19 C14 Ir1 128.3(8) . . ?
C14 C15 C11 107.7(10) . . ?
C14 C15 C20 127.3(11) . . ?
C11 C15 C20 124.5(11) . . ?
C14 C15 Ir1 72.2(6) . . ?
C11 C15 Ir1 71.9(6) . . ?
C20 C15 Ir1 127.1(8) . . ?
C11 C16 H16A 109.5 . . ?
C11 C16 H16B 109.5 . . ?
H16A C16 H16B 109.5 . . ?
C11 C16 H16C 109.5 . . ?
H16A C16 H16C 109.5 . . ?
H16B C16 H16C 109.5 . . ?
C12 C17 H17A 109.5 . . ?
C12 C17 H17B 109.5 . . ?
H17A C17 H17B 109.5 . . ?
C12 C17 H17C 109.5 . . ?
H17A C17 H17C 109.5 . . ?
H17B C17 H17C 109.5 . . ?
C13 C18 H18A 109.5 . . ?
C13 C18 H18B 109.5 . . ?
H18A C18 H18B 109.5 . . ?
C13 C18 H18C 109.5 . . ?
H18A C18 H18C 109.5 . . ?
H18B C18 H18C 109.5 . . ?
C14 C19 H19A 109.5 . . ?
C14 C19 H19B 109.5 . . ?
H19A C19 H19B 109.5 . . ?
C14 C19 H19C 109.5 . . ?
H19A C19 H19C 109.5 . . ?
H19B C19 H19C 109.5 . . ?
C15 C20 H20A 109.5 . . ?
C15 C20 H20B 109.5 . . ?
H20A C20 H20B 109.5 . . ?
C15 C20 H20C 109.5 . . ?
H20A C20 H20C 109.5 . . ?
H20B C20 H20C 109.5 . . ?
C22 C21 C25 109.5(10) . . ?
C22 C21 C26 126.0(14) . . ?
C25 C21 C26 124.5(13) . . ?
C22 C21 Ir2 70.8(6) . . ?
C25 C21 Ir2 71.0(6) . . ?
C26 C21 Ir2 126.1(9) . . ?
C21 C22 C23 104.5(10) . . ?
C21 C22 C27 127.1(13) . . ?
C23 C22 C27 127.7(12) . . ?
C21 C22 Ir2 70.8(6) . . ?
C23 C22 Ir2 70.3(6) . . ?
C27 C22 Ir2 130.3(9) . . ?
C24 C23 C22 110.5(11) . . ?
C24 C23 C28 126.3(14) . . ?
C22 C23 C28 123.2(12) . . ?
C24 C23 Ir2 71.5(6) . . ?
C22 C23 Ir2 70.8(6) . . ?
C28 C23 Ir2 125.6(9) . . ?
C23 C24 C25 108.8(11) . . ?
C23 C24 C29 127.1(14) . . ?
C25 C24 C29 123.9(13) . . ?
C23 C24 Ir2 71.6(6) . . ?
C25 C24 Ir2 71.4(6) . . ?
C29 C24 Ir2 126.3(8) . . ?
C24 C25 C21 106.6(10) . . ?
C24 C25 C30 126.2(13) . . ?
C21 C25 C30 127.1(13) . . ?
C24 C25 Ir2 70.4(6) . . ?
C21 C25 Ir2 70.6(6) . . ?
C30 C25 Ir2 127.5(9) . . ?
C21 C26 H26A 109.5 . . ?
C21 C26 H26B 109.5 . . ?
H26A C26 H26B 109.5 . . ?
C21 C26 H26C 109.5 . . ?
H26A C26 H26C 109.5 . . ?
H26B C26 H26C 109.5 . . ?
C22 C27 H27A 109.5 . . ?
C22 C27 H27B 109.5 . . ?
H27A C27 H27B 109.5 . . ?
C22 C27 H27C 109.5 . . ?
H27A C27 H27C 109.5 . . ?
H27B C27 H27C 109.5 . . ?
C23 C28 H28A 109.5 . . ?
C23 C28 H28B 109.5 . . ?
H28A C28 H28B 109.5 . . ?
C23 C28 H28C 109.5 . . ?
H28A C28 H28C 109.5 . . ?
H28B C28 H28C 109.5 . . ?
C24 C29 H29A 109.5 . . ?
C24 C29 H29B 109.5 . . ?
H29A C29 H29B 109.5 . . ?
C24 C29 H29C 109.5 . . ?
H29A C29 H29C 109.5 . . ?
H29B C29 H29C 109.5 . . ?
C25 C30 H30A 109.5 . . ?
C25 C30 H30B 109.5 . . ?
H30A C30 H30B 109.5 . . ?
C25 C30 H30C 109.5 . . ?
H30A C30 H30C 109.5 . . ?
H30B C30 H30C 109.5 . . ?
N31 C36 C35 124.9(14) . . ?
N31 C36 H36 117.6 . . ?
C35 C36 H36 117.6 . . ?
C36 C35 C34 117.5(13) . . ?
C36 C35 H35 121.2 . . ?
C34 C35 H35 121.2 . . ?

loop_
_geom_bond_atom_site_label_1
_geom_bond_atom_site_label_2
_geom_bond_distance
_geom_bond_site_symmetry_2
_geom_bond_publ_flag
Ir1 N2 2.079(8) . ?
Ir1 C15 2.144(9) . ?
Ir1 C14 2.171(11) . ?
Ir1 C12 2.173(11) . ?
Ir1 C13 2.177(9) . ?
Ir1 C11 2.187(10) . ?
Ir1 S1 2.397(3) . ?
Ir1 S2 2.399(3) . ?
Ir2 N3 2.082(9) . ?
Ir2 C24 2.171(10) . ?
Ir2 C23 2.173(10) . ?
Ir2 C21 2.179(10) . ?
Ir2 C22 2.180(11) . ?
Ir2 C25 2.184(11) . ?
Ir2 S1 2.378(3) . ?
Ir2 S2 2.399(3) . ?
S1 C32 1.785(12) . ?
S2 C42 1.801(13) . ?
P1 F6 1.505(11) . ?
P1 F1 1.538(11) . ?
P1 F4 1.540(10) . ?
P1 F2 1.541(11) . ?
P1 F5 1.556(10) . ?
P1 F3 1.565(10) . ?
N1 N2 1.324(12) . ?
N1 C5 1.349(14) . ?
N2 N3 1.309(12) . ?
N3 N4 1.338(12) . ?
N4 C5 1.323(14) . ?
C43 C46 1.38(2) . ?
C43 C42 1.392(17) . ?
C43 H43 0.9500 . ?
N31 C36 1.336(16) . ?
N31 C32 1.337(15) . ?
C42 N41 1.304(17) . ?
N41 C44 1.358(16) . ?
C44 C45 1.37(2) . ?
C44 H44 0.9500 . ?
C45 C46 1.34(2) . ?
C45 H45 0.9500 . ?
C5 C6 1.484(15) . ?
C6 H6A 0.9800 . ?
C6 H6B 0.9800 . ?
C6 H6C 0.9800 . ?
C46 H46 0.9500 . ?
C32 C33 1.390(16) . ?
C33 C34 1.383(17) . ?
C33 H33 0.9500 . ?
C34 C35 1.36(2) . ?
C34 H34 0.9500 . ?
C11 C12 1.427(17) . ?
C11 C15 1.462(16) . ?
C11 C16 1.466(17) . ?
C12 C13 1.441(17) . ?
C12 C17 1.486(17) . ?
C13 C14 1.390(16) . ?
C13 C18 1.486(16) . ?
C14 C15 1.390(16) . ?
C14 C19 1.555(16) . ?
C15 C20 1.517(15) . ?
C16 H16A 0.9800 . ?
C16 H16B 0.9800 . ?
C16 H16C 0.9800 . ?
C17 H17A 0.9800 . ?
C17 H17B 0.9800 . ?
C17 H17C 0.9800 . ?
C18 H18A 0.9800 . ?
C18 H18B 0.9800 . ?
C18 H18C 0.9800 . ?
C19 H19A 0.9800 . ?
C19 H19B 0.9800 . ?
C19 H19C 0.9800 . ?
C20 H20A 0.9800 . ?
C20 H20B 0.9800 . ?
C20 H20C 0.9800 . ?
C21 C22 1.433(16) . ?
C21 C25 1.437(19) . ?
C21 C26 1.487(17) . ?
C22 C23 1.448(18) . ?
C22 C27 1.471(15) . ?
C23 C24 1.376(17) . ?
C23 C28 1.498(19) . ?
C24 C25 1.423(18) . ?
C24 C29 1.518(18) . ?
C25 C30 1.500(17) . ?
C26 H26A 0.9800 . ?
C26 H26B 0.9800 . ?
C26 H26C 0.9800 . ?
C27 H27A 0.9800 . ?
C27 H27B 0.9800 . ?
C27 H27C 0.9800 . ?
C28 H28A 0.9800 . ?
C28 H28B 0.9800 . ?
C28 H28C 0.9800 . ?
C29 H29A 0.9800 . ?
C29 H29B 0.9800 . ?
C29 H29C 0.9800 . ?
C30 H30A 0.9800 . ?
C30 H30B 0.9800 . ?
C30 H30C 0.9800 . ?
C36 C35 1.36(2) . ?
C36 H36 0.9500 . ?
C35 H35 0.9500 . ?

loop_
_geom_torsion_atom_site_label_1
_geom_torsion_atom_site_label_2
_geom_torsion_atom_site_label_3
_geom_torsion_atom_site_label_4
_geom_torsion
_geom_torsion_site_symmetry_1
_geom_torsion_site_symmetry_2
_geom_torsion_site_symmetry_3
_geom_torsion_site_symmetry_4
_geom_torsion_publ_flag
N3 Ir2 S1 C32 -57.9(5) . . . . ?
C24 Ir2 S1 C32 56.8(12) . . . . ?
C23 Ir2 S1 C32 130.0(7) . . . . ?
C21 Ir2 S1 C32 70.9(5) . . . . ?
C22 Ir2 S1 C32 109.8(5) . . . . ?
C25 Ir2 S1 C32 39.5(6) . . . . ?
S2 Ir2 S1 C32 -138.3(4) . . . . ?
N3 Ir2 S1 Ir1 49.5(3) . . . . ?
C24 Ir2 S1 Ir1 164.2(11) . . . . ?
C23 Ir2 S1 Ir1 -122.6(6) . . . . ?
C21 Ir2 S1 Ir1 178.3(4) . . . . ?
C22 Ir2 S1 Ir1 -142.7(3) . . . . ?
C25 Ir2 S1 Ir1 147.0(4) . . . . ?
S2 Ir2 S1 Ir1 -30.89(9) . . . . ?
N2 Ir1 S1 C32 61.7(5) . . . . ?
C15 Ir1 S1 C32 -43.1(5) . . . . ?
C14 Ir1 S1 C32 -32.8(8) . . . . ?
C12 Ir1 S1 C32 -115.8(5) . . . . ?
C13 Ir1 S1 C32 -124.0(9) . . . . ?
C11 Ir1 S1 C32 -80.7(6) . . . . ?
S2 Ir1 S1 C32 143.3(4) . . . . ?
N2 Ir1 S1 Ir2 -50.6(2) . . . . ?
C15 Ir1 S1 Ir2 -155.5(3) . . . . ?
C14 Ir1 S1 Ir2 -145.2(6) . . . . ?
C12 Ir1 S1 Ir2 131.9(3) . . . . ?
C13 Ir1 S1 Ir2 123.6(7) . . . . ?
C11 Ir1 S1 Ir2 167.0(4) . . . . ?
S2 Ir1 S1 Ir2 30.94(9) . . . . ?
N2 Ir1 S2 C42 165.3(5) . . . . ?
C15 Ir1 S2 C42 -76.2(13) . . . . ?
C14 Ir1 S2 C42 -102.3(6) . . . . ?
C12 Ir1 S2 C42 -35.2(6) . . . . ?
C13 Ir1 S2 C42 -74.8(5) . . . . ?
C11 Ir1 S2 C42 -9.7(7) . . . . ?
S1 Ir1 S2 C42 80.1(5) . . . . ?
N2 Ir1 S2 Ir2 54.6(2) . . . . ?
C15 Ir1 S2 Ir2 173.1(12) . . . . ?
C14 Ir1 S2 Ir2 147.0(4) . . . . ?
C12 Ir1 S2 Ir2 -145.9(4) . . . . ?
C13 Ir1 S2 Ir2 174.5(3) . . . . ?
C11 Ir1 S2 Ir2 -120.5(5) . . . . ?
S1 Ir1 S2 Ir2 -30.61(9) . . . . ?
N3 Ir2 S2 C42 -165.0(5) . . . . ?
C24 Ir2 S2 C42 96.3(5) . . . . ?
C23 Ir2 S2 C42 61.8(5) . . . . ?
C21 Ir2 S2 C42 12.0(8) . . . . ?
C22 Ir2 S2 C42 23.9(5) . . . . ?
C25 Ir2 S2 C42 105.3(9) . . . . ?
S1 Ir2 S2 C42 -78.8(4) . . . . ?
N3 Ir2 S2 Ir1 -55.4(2) . . . . ?
C24 Ir2 S2 Ir1 -154.1(4) . . . . ?
C23 Ir2 S2 Ir1 171.5(4) . . . . ?
C21 Ir2 S2 Ir1 121.6(7) . . . . ?
C22 Ir2 S2 Ir1 133.5(3) . . . . ?
C25 Ir2 S2 Ir1 -145.0(8) . . . . ?
S1 Ir2 S2 Ir1 30.85(9) . . . . ?
C5 N1 N2 N3 0.5(11) . . . . ?
C5 N1 N2 Ir1 -180.0(7) . . . . ?
C15 Ir1 N2 N3 154.4(8) . . . . ?
C14 Ir1 N2 N3 -168.1(8) . . . . ?
C12 Ir1 N2 N3 -145.8(10) . . . . ?
C13 Ir1 N2 N3 -136.7(8) . . . . ?
C11 Ir1 N2 N3 135.4(8) . . . . ?
S1 Ir1 N2 N3 40.5(7) . . . . ?
S2 Ir1 N2 N3 -39.0(7) . . . . ?
C15 Ir1 N2 N1 -25.2(9) . . . . ?
C14 Ir1 N2 N1 12.4(9) . . . . ?
C12 Ir1 N2 N1 34.7(16) . . . . ?
C13 Ir1 N2 N1 43.8(10) . . . . ?
C11 Ir1 N2 N1 -44.1(12) . . . . ?
S1 Ir1 N2 N1 -139.0(9) . . . . ?
S2 Ir1 N2 N1 141.5(9) . . . . ?
N1 N2 N3 N4 -0.9(12) . . . . ?
Ir1 N2 N3 N4 179.5(6) . . . . ?
N1 N2 N3 Ir2 175.9(7) . . . . ?
Ir1 N2 N3 Ir2 -3.8(10) . . . . ?
C24 Ir2 N3 N2 160.0(8) . . . . ?
C23 Ir2 N3 N2 137.4(8) . . . . ?
C21 Ir2 N3 N2 -134.1(8) . . . . ?
C22 Ir2 N3 N2 -167.3(13) . . . . ?
C25 Ir2 N3 N2 -161.3(8) . . . . ?
S1 Ir2 N3 N2 -35.7(7) . . . . ?
S2 Ir2 N3 N2 44.1(7) . . . . ?
C24 Ir2 N3 N4 -23.9(10) . . . . ?
C23 Ir2 N3 N4 -46.5(11) . . . . ?
C21 Ir2 N3 N4 42.0(11) . . . . ?
C22 Ir2 N3 N4 9(2) . . . . ?
C25 Ir2 N3 N4 14.8(10) . . . . ?
S1 Ir2 N3 N4 140.3(9) . . . . ?
S2 Ir2 N3 N4 -139.9(9) . . . . ?
N2 N3 N4 C5 0.8(11) . . . . ?
Ir2 N3 N4 C5 -175.6(7) . . . . ?
C46 C43 C42 N41 0(2) . . . . ?
C46 C43 C42 S2 -177.6(10) . . . . ?
Ir1 S2 C42 N41 -50.7(11) . . . . ?
Ir2 S2 C42 N41 48.1(10) . . . . ?
Ir1 S2 C42 C43 126.6(9) . . . . ?
Ir2 S2 C42 C43 -134.5(9) . . . . ?
C43 C42 N41 C44 0.6(19) . . . . ?
S2 C42 N41 C44 177.6(9) . . . . ?
C42 N41 C44 C45 -1(2) . . . . ?
N41 C44 C45 C46 2(2) . . . . ?
N3 N4 C5 N1 -0.6(13) . . . . ?
N3 N4 C5 C6 -178.4(11) . . . . ?
N2 N1 C5 N4 0.1(13) . . . . ?
N2 N1 C5 C6 177.9(11) . . . . ?
C44 C45 C46 C43 -2(2) . . . . ?
C42 C43 C46 C45 1(2) . . . . ?
C36 N31 C32 C33 1.4(18) . . . . ?
C36 N31 C32 S1 -177.8(10) . . . . ?
Ir2 S1 C32 N31 -171.6(7) . . . . ?
Ir1 S1 C32 N31 89.3(9) . . . . ?
Ir2 S1 C32 C33 9.2(12) . . . . ?
Ir1 S1 C32 C33 -89.9(11) . . . . ?
N31 C32 C33 C34 -0.9(19) . . . . ?
S1 C32 C33 C34 178.2(10) . . . . ?
C32 C33 C34 C35 1(2) . . . . ?
N2 Ir1 C11 C12 145.9(7) . . . . ?
C15 Ir1 C11 C12 116.5(10) . . . . ?
C14 Ir1 C11 C12 79.0(8) . . . . ?
C13 Ir1 C11 C12 37.4(7) . . . . ?
S1 Ir1 C11 C12 -124.2(7) . . . . ?
S2 Ir1 C11 C12 -42.2(9) . . . . ?
N2 Ir1 C11 C15 29.4(10) . . . . ?
C14 Ir1 C11 C15 -37.6(6) . . . . ?
C12 Ir1 C11 C15 -116.5(10) . . . . ?
C13 Ir1 C11 C15 -79.1(7) . . . . ?
S1 Ir1 C11 C15 119.3(6) . . . . ?
S2 Ir1 C11 C15 -158.7(5) . . . . ?
N2 Ir1 C11 C16 -90.7(14) . . . . ?
C15 Ir1 C11 C16 -120.1(16) . . . . ?
C14 Ir1 C11 C16 -157.6(15) . . . . ?
C12 Ir1 C11 C16 123.4(16) . . . . ?
C13 Ir1 C11 C16 160.8(15) . . . . ?
S1 Ir1 C11 C16 -0.8(13) . . . . ?
S2 Ir1 C11 C16 81.2(14) . . . . ?
C15 C11 C12 C13 -1.3(11) . . . . ?
C16 C11 C12 C13 177.3(11) . . . . ?
Ir1 C11 C12 C13 -61.2(7) . . . . ?
C15 C11 C12 C17 -172.2(11) . . . . ?
C16 C11 C12 C17 6.4(19) . . . . ?
Ir1 C11 C12 C17 127.9(12) . . . . ?
C15 C11 C12 Ir1 60.0(7) . . . . ?
C16 C11 C12 Ir1 -121.5(12) . . . . ?
N2 Ir1 C12 C11 -106.1(12) . . . . ?
C15 Ir1 C12 C11 -39.1(7) . . . . ?
C14 Ir1 C12 C11 -81.1(7) . . . . ?
C13 Ir1 C12 C11 -118.6(10) . . . . ?
S1 Ir1 C12 C11 66.9(7) . . . . ?
S2 Ir1 C12 C11 151.5(6) . . . . ?
N2 Ir1 C12 C13 12.5(15) . . . . ?
C15 Ir1 C12 C13 79.5(7) . . . . ?
C14 Ir1 C12 C13 37.5(7) . . . . ?
C11 Ir1 C12 C13 118.6(10) . . . . ?
S1 Ir1 C12 C13 -174.5(6) . . . . ?
S2 Ir1 C12 C13 -89.9(7) . . . . ?
N2 Ir1 C12 C17 133.4(14) . . . . ?
C15 Ir1 C12 C17 -159.5(16) . . . . ?
C14 Ir1 C12 C17 158.4(15) . . . . ?
C13 Ir1 C12 C17 120.9(16) . . . . ?
C11 Ir1 C12 C17 -120.5(17) . . . . ?
S1 Ir1 C12 C17 -53.6(15) . . . . ?
S2 Ir1 C12 C17 31.0(15) . . . . ?
C11 C12 C13 C14 -0.7(12) . . . . ?
C17 C12 C13 C14 170.2(11) . . . . ?
Ir1 C12 C13 C14 -62.2(7) . . . . ?
C11 C12 C13 C18 -176.2(10) . . . . ?
C17 C12 C13 C18 -5.4(18) . . . . ?
Ir1 C12 C13 C18 122.2(11) . . . . ?
C11 C12 C13 Ir1 61.6(7) . . . . ?
C17 C12 C13 Ir1 -127.6(12) . . . . ?
N2 Ir1 C13 C14 -58.4(7) . . . . ?
C15 Ir1 C13 C14 35.5(7) . . . . ?
C12 Ir1 C13 C14 116.4(9) . . . . ?
C11 Ir1 C13 C14 79.5(7) . . . . ?
S1 Ir1 C13 C14 128.3(8) . . . . ?
S2 Ir1 C13 C14 -144.1(6) . . . . ?
N2 Ir1 C13 C12 -174.9(6) . . . . ?
C15 Ir1 C13 C12 -81.0(7) . . . . ?
C14 Ir1 C13 C12 -116.4(9) . . . . ?
C11 Ir1 C13 C12 -37.0(7) . . . . ?
S1 Ir1 C13 C12 11.8(12) . . . . ?
S2 Ir1 C13 C12 99.4(6) . . . . ?
N2 Ir1 C13 C18 65.5(13) . . . . ?
C15 Ir1 C13 C18 159.4(14) . . . . ?
C14 Ir1 C13 C18 123.9(15) . . . . ?
C12 Ir1 C13 C18 -119.7(15) . . . . ?
C11 Ir1 C13 C18 -156.6(14) . . . . ?
S1 Ir1 C13 C18 -107.8(12) . . . . ?
S2 Ir1 C13 C18 -20.2(13) . . . . ?
C12 C13 C14 C15 2.5(12) . . . . ?
C18 C13 C14 C15 177.8(11) . . . . ?
Ir1 C13 C14 C15 -59.4(8) . . . . ?
C12 C13 C14 C19 -173.8(10) . . . . ?
C18 C13 C14 C19 1.6(18) . . . . ?
Ir1 C13 C14 C19 124.4(11) . . . . ?
C12 C13 C14 Ir1 61.9(7) . . . . ?
C18 C13 C14 Ir1 -122.8(12) . . . . ?
N2 Ir1 C14 C13 132.5(6) . . . . ?
C15 Ir1 C14 C13 -121.2(9) . . . . ?
C12 Ir1 C14 C13 -38.9(6) . . . . ?
C11 Ir1 C14 C13 -81.8(7) . . . . ?
S1 Ir1 C14 C13 -136.6(6) . . . . ?
S2 Ir1 C14 C13 48.3(7) . . . . ?
N2 Ir1 C14 C15 -106.3(6) . . . . ?
C12 Ir1 C14 C15 82.4(7) . . . . ?
C13 Ir1 C14 C15 121.2(9) . . . . ?
C11 Ir1 C14 C15 39.4(7) . . . . ?
S1 Ir1 C14 C15 -15.4(10) . . . . ?
S2 Ir1 C14 C15 169.5(5) . . . . ?
N2 Ir1 C14 C19 11.9(11) . . . . ?
C15 Ir1 C14 C19 118.2(13) . . . . ?
C12 Ir1 C14 C19 -159.4(12) . . . . ?
C13 Ir1 C14 C19 -120.5(14) . . . . ?
C11 Ir1 C14 C19 157.7(12) . . . . ?
S1 Ir1 C14 C19 102.8(11) . . . . ?
S2 Ir1 C14 C19 -72.2(11) . . . . ?
C13 C14 C15 C11 -3.3(12) . . . . ?
C19 C14 C15 C11 173.0(10) . . . . ?
Ir1 C14 C15 C11 -63.5(7) . . . . ?
C13 C14 C15 C20 -176.2(11) . . . . ?
C19 C14 C15 C20 0.1(18) . . . . ?
Ir1 C14 C15 C20 123.6(12) . . . . ?
C13 C14 C15 Ir1 60.3(8) . . . . ?
C19 C14 C15 Ir1 -123.5(11) . . . . ?
C12 C11 C15 C14 2.7(11) . . . . ?
C16 C11 C15 C14 -175.9(11) . . . . ?
Ir1 C11 C15 C14 63.8(7) . . . . ?
C12 C11 C15 C20 175.9(10) . . . . ?
C16 C11 C15 C20 -2.7(17) . . . . ?
Ir1 C11 C15 C20 -123.1(11) . . . . ?
C12 C11 C15 Ir1 -61.1(7) . . . . ?
C16 C11 C15 Ir1 120.3(11) . . . . ?
N2 Ir1 C15 C14 81.8(6) . . . . ?
C12 Ir1 C15 C14 -78.4(7) . . . . ?
C13 Ir1 C15 C14 -35.2(6) . . . . ?
C11 Ir1 C15 C14 -116.2(9) . . . . ?
S1 Ir1 C15 C14 172.0(5) . . . . ?
S2 Ir1 C15 C14 -33.7(16) . . . . ?
N2 Ir1 C15 C11 -162.0(7) . . . . ?
C14 Ir1 C15 C11 116.2(9) . . . . ?
C12 Ir1 C15 C11 37.8(7) . . . . ?
C13 Ir1 C15 C11 81.0(7) . . . . ?
S1 Ir1 C15 C11 -71.8(7) . . . . ?
S2 Ir1 C15 C11 82.5(14) . . . . ?
N2 Ir1 C15 C20 -42.0(12) . . . . ?
C14 Ir1 C15 C20 -123.8(14) . . . . ?
C12 Ir1 C15 C20 157.8(13) . . . . ?
C13 Ir1 C15 C20 -159.0(12) . . . . ?
C11 Ir1 C15 C20 120.0(14) . . . . ?
S1 Ir1 C15 C20 48.2(12) . . . . ?
S2 Ir1 C15 C20 -157.5(9) . . . . ?
N3 Ir2 C21 C22 -166.1(6) . . . . ?
C24 Ir2 C21 C22 -81.5(7) . . . . ?
C23 Ir2 C21 C22 -40.0(7) . . . . ?
C25 Ir2 C21 C22 -119.6(10) . . . . ?
S1 Ir2 C21 C22 103.1(6) . . . . ?
S2 Ir2 C21 C22 17.7(11) . . . . ?
N3 Ir2 C21 C25 -46.5(8) . . . . ?
C24 Ir2 C21 C25 38.1(7) . . . . ?
C23 Ir2 C21 C25 79.6(8) . . . . ?
C22 Ir2 C21 C25 119.6(10) . . . . ?
S1 Ir2 C21 C25 -137.4(6) . . . . ?
S2 Ir2 C21 C25 137.3(7) . . . . ?
N3 Ir2 C21 C26 72.8(15) . . . . ?
C24 Ir2 C21 C26 157.4(16) . . . . ?
C23 Ir2 C21 C26 -161.1(16) . . . . ?
C22 Ir2 C21 C26 -121.1(17) . . . . ?
C25 Ir2 C21 C26 119.3(17) . . . . ?
S1 Ir2 C21 C26 -18.0(15) . . . . ?
S2 Ir2 C21 C26 -103.4(14) . . . . ?
C25 C21 C22 C23 2.0(12) . . . . ?
C26 C21 C22 C23 -176.0(12) . . . . ?
Ir2 C21 C22 C23 62.7(7) . . . . ?
C25 C21 C22 C27 172.7(11) . . . . ?
C26 C21 C22 C27 -5(2) . . . . ?
Ir2 C21 C22 C27 -126.6(12) . . . . ?
C25 C21 C22 Ir2 -60.7(8) . . . . ?
C26 C21 C22 Ir2 121.3(13) . . . . ?
N3 Ir2 C22 C21 43.2(18) . . . . ?
C24 Ir2 C22 C21 79.0(8) . . . . ?
C23 Ir2 C22 C21 114.0(10) . . . . ?
C25 Ir2 C22 C21 36.7(7) . . . . ?
S1 Ir2 C22 C21 -86.1(7) . . . . ?
S2 Ir2 C22 C21 -170.8(6) . . . . ?
N3 Ir2 C22 C23 -70.8(17) . . . . ?
C24 Ir2 C22 C23 -35.0(7) . . . . ?
C21 Ir2 C22 C23 -114.0(10) . . . . ?
C25 Ir2 C22 C23 -77.3(8) . . . . ?
S1 Ir2 C22 C23 160.0(6) . . . . ?
S2 Ir2 C22 C23 75.2(7) . . . . ?
N3 Ir2 C22 C27 166.1(14) . . . . ?
C24 Ir2 C22 C27 -158.2(15) . . . . ?
C23 Ir2 C22 C27 -123.2(16) . . . . ?
C21 Ir2 C22 C27 122.8(17) . . . . ?
C25 Ir2 C22 C27 159.5(15) . . . . ?
S1 Ir2 C22 C27 36.8(14) . . . . ?
S2 Ir2 C22 C27 -48.0(14) . . . . ?
C21 C22 C23 C24 -2.3(12) . . . . ?
C27 C22 C23 C24 -173.0(11) . . . . ?
Ir2 C22 C23 C24 60.7(7) . . . . ?
C21 C22 C23 C28 176.4(11) . . . . ?
C27 C22 C23 C28 5.7(19) . . . . ?
Ir2 C22 C23 C28 -120.6(11) . . . . ?
C21 C22 C23 Ir2 -63.0(7) . . . . ?
C27 C22 C23 Ir2 126.3(12) . . . . ?
N3 Ir2 C23 C24 38.6(10) . . . . ?
C21 Ir2 C23 C24 -81.0(9) . . . . ?
C22 Ir2 C23 C24 -120.5(11) . . . . ?
C25 Ir2 C23 C24 -37.7(8) . . . . ?
S1 Ir2 C23 C24 -152.4(6) . . . . ?
S2 Ir2 C23 C24 123.3(7) . . . . ?
N3 Ir2 C23 C22 159.1(6) . . . . ?
C24 Ir2 C23 C22 120.5(11) . . . . ?
C21 Ir2 C23 C22 39.5(7) . . . . ?
C25 Ir2 C23 C22 82.8(8) . . . . ?
S1 Ir2 C23 C22 -31.8(9) . . . . ?
S2 Ir2 C23 C22 -116.2(6) . . . . ?
N3 Ir2 C23 C28 -83.3(14) . . . . ?
C24 Ir2 C23 C28 -121.9(16) . . . . ?
C21 Ir2 C23 C28 157.1(15) . . . . ?
C22 Ir2 C23 C28 117.6(15) . . . . ?
C25 Ir2 C23 C28 -159.6(15) . . . . ?
S1 Ir2 C23 C28 85.8(14) . . . . ?
S2 Ir2 C23 C28 1.4(13) . . . . ?
C22 C23 C24 C25 1.8(12) . . . . ?
C28 C23 C24 C25 -176.9(11) . . . . ?
Ir2 C23 C24 C25 62.1(8) . . . . ?
C22 C23 C24 C29 177.7(11) . . . . ?
C28 C23 C24 C29 -0.9(19) . . . . ?
Ir2 C23 C24 C29 -122.0(12) . . . . ?
C22 C23 C24 Ir2 -60.3(8) . . . . ?
C28 C23 C24 Ir2 121.1(12) . . . . ?
N3 Ir2 C24 C23 -152.6(8) . . . . ?
C21 Ir2 C24 C23 79.7(8) . . . . ?
C22 Ir2 C24 C23 36.8(8) . . . . ?
C25 Ir2 C24 C23 118.1(11) . . . . ?
S1 Ir2 C24 C23 95.2(14) . . . . ?
S2 Ir2 C24 C23 -68.1(8) . . . . ?
N3 Ir2 C24 C25 89.3(7) . . . . ?
C23 Ir2 C24 C25 -118.1(11) . . . . ?
C21 Ir2 C24 C25 -38.4(7) . . . . ?
C22 Ir2 C24 C25 -81.3(8) . . . . ?
S1 Ir2 C24 C25 -22.9(16) . . . . ?
S2 Ir2 C24 C25 173.8(6) . . . . ?
N3 Ir2 C24 C29 -29.6(14) . . . . ?
C23 Ir2 C24 C29 123.0(17) . . . . ?
C21 Ir2 C24 C29 -157.3(15) . . . . ?
C22 Ir2 C24 C29 159.8(15) . . . . ?
C25 Ir2 C24 C29 -118.9(16) . . . . ?
S1 Ir2 C24 C29 -141.8(12) . . . . ?
S2 Ir2 C24 C29 54.9(14) . . . . ?
C23 C24 C25 C21 -0.5(12) . . . . ?
C29 C24 C25 C21 -176.6(10) . . . . ?
Ir2 C24 C25 C21 61.7(7) . . . . ?
C23 C24 C25 C30 175.0(11) . . . . ?
C29 C24 C25 C30 -1.0(18) . . . . ?
Ir2 C24 C25 C30 -122.8(12) . . . . ?
C23 C24 C25 Ir2 -62.2(7) . . . . ?
C29 C24 C25 Ir2 121.7(11) . . . . ?
C22 C21 C25 C24 -1.0(12) . . . . ?
C26 C21 C25 C24 177.0(11) . . . . ?
Ir2 C21 C25 C24 -61.6(7) . . . . ?
C22 C21 C25 C30 -176.4(11) . . . . ?
C26 C21 C25 C30 1.6(19) . . . . ?
Ir2 C21 C25 C30 122.9(12) . . . . ?
C22 C21 C25 Ir2 60.6(8) . . . . ?
C26 C21 C25 Ir2 -121.3(12) . . . . ?
N3 Ir2 C25 C24 -98.3(7) . . . . ?
C23 Ir2 C25 C24 36.5(7) . . . . ?
C21 Ir2 C25 C24 116.5(10) . . . . ?
C22 Ir2 C25 C24 79.9(7) . . . . ?
S1 Ir2 C25 C24 171.9(6) . . . . ?
S2 Ir2 C25 C24 -13.1(13) . . . . ?
N3 Ir2 C25 C21 145.2(7) . . . . ?
C24 Ir2 C25 C21 -116.5(10) . . . . ?
C23 Ir2 C25 C21 -80.0(8) . . . . ?
C22 Ir2 C25 C21 -36.6(7) . . . . ?
S1 Ir2 C25 C21 55.5(8) . . . . ?
S2 Ir2 C25 C21 -129.6(8) . . . . ?
N3 Ir2 C25 C30 22.9(14) . . . . ?
C24 Ir2 C25 C30 121.1(17) . . . . ?
C23 Ir2 C25 C30 157.7(16) . . . . ?
C21 Ir2 C25 C30 -122.4(17) . . . . ?
C22 Ir2 C25 C30 -158.9(16) . . . . ?
S1 Ir2 C25 C30 -66.9(15) . . . . ?
S2 Ir2 C25 C30 108.1(13) . . . . ?
C32 N31 C36 C35 -2(2) . . . . ?
N31 C36 C35 C34 2(2) . . . . ?
C33 C34 C35 C36 -2(2) . . . . ?
